data_7107581
loop_
_publ_author_name
'Jonathan P. Hill'
'Navaneetha K. Subbaiyan'
'Francis DfSouza'
'Yonshu Xie'
'Satyajit Sahu'
'Noelia M. Sanchez-Ballester'
'Gary J. Richards'
'Toshiyuki Mori'
'Katsuhiko Ariga'

_publ_section_title
;
 Antioxidant-substituted Tetrapyrazinoporphyrinazine as a Turn-on
 Fluorescent Sensor for Basic Anions
;
_journal_name_full Chem.Commun.
_journal_page_first 3951
_journal_paper_doi 10.1039/c2cc30712j
_journal_volume 48
_journal_year 2012
_chemical_formula_sum 'C34 H42 N4 O2'
_chemical_formula_weight 538.72
_chemical_name_systematic
;
?
;
_space_group_IT_number 96
_symmetry_cell_setting tetragonal
_symmetry_space_group_name_Hall 'P 4nw 2abw'
_symmetry_space_group_name_H-M 'P 43 21 2'
_atom_sites_solution_hydrogens geom
_atom_sites_solution_primary direct
_atom_sites_solution_secondary difmap
_audit_creation_method SHELXL-97
_cell_angle_alpha 90.00
_cell_angle_beta 90.00
_cell_angle_gamma 90.00
_cell_formula_units_Z 4
_cell_length_a 15.9922(12)
_cell_length_b 15.9922(12)
_cell_length_c 12.4393(19)
_cell_measurement_temperature 180(3)
_cell_volume 3181.4(6)
_computing_cell_refinement 'Bruker SAINT'
_computing_data_collection 'Bruker SMART Apex'
_computing_data_reduction 'Bruker SAINT'
_computing_molecular_graphics 'Bruker SHELXTL'
_computing_publication_material 'Bruker SHELXTL and local programs'
_computing_structure_refinement 'Bruker SHELXTL'
_computing_structure_solution 'Bruker SHELXTL'
_diffrn_ambient_temperature 180(2)
_diffrn_measured_fraction_theta_full 0.977
_diffrn_measured_fraction_theta_max 0.977
_diffrn_measurement_device_type 'Bruker SMART Apex'
_diffrn_measurement_method '\w rotation with narrow frames'
_diffrn_radiation_monochromator graphite
_diffrn_radiation_source 'fine-focus sealed tube'
_diffrn_radiation_type MoK\a
_diffrn_radiation_wavelength 0.71073
_diffrn_reflns_av_R_equivalents 0.0271
_diffrn_reflns_av_sigmaI/netI 0.0170
_diffrn_reflns_limit_h_max 19
_diffrn_reflns_limit_h_min -20
_diffrn_reflns_limit_k_max 20
_diffrn_reflns_limit_k_min -19
_diffrn_reflns_limit_l_max 15
_diffrn_reflns_limit_l_min -13
_diffrn_reflns_number 25867
_diffrn_reflns_theta_full 27.13
_diffrn_reflns_theta_max 27.13
_diffrn_reflns_theta_min 1.80
_diffrn_standards_number 0
_exptl_absorpt_coefficient_mu 0.070
_exptl_absorpt_correction_T_max 0.979
_exptl_absorpt_correction_T_min 0.975
_exptl_absorpt_correction_type multi-scan
_exptl_absorpt_process_details 'SADABS v2.10, Sheldrick, G.M., (2003)'
_exptl_crystal_colour Yellow
_exptl_crystal_density_diffrn 1.125
_exptl_crystal_density_meas ?
_exptl_crystal_density_method 'not measured'
_exptl_crystal_description Block
_exptl_crystal_F_000 1160
_exptl_crystal_size_max 0.5
_exptl_crystal_size_mid 0.3
_exptl_crystal_size_min 0.3
_refine_diff_density_max 0.217
_refine_diff_density_min -0.215
_refine_diff_density_rms 0.047
_refine_ls_abs_structure_details 'Flack H D (1983), Acta Cryst. A39, 876-881'
_refine_ls_abs_structure_Flack 1.2(18)
_refine_ls_extinction_method none
_refine_ls_goodness_of_fit_ref 1.527
_refine_ls_hydrogen_treatment mixed
_refine_ls_matrix_type full
_refine_ls_number_parameters 193
_refine_ls_number_reflns 3351
_refine_ls_number_restraints 0
_refine_ls_restrained_S_all 1.527
_refine_ls_R_factor_all 0.0533
_refine_ls_R_factor_gt 0.0491
_refine_ls_shift/su_max 0.000
_refine_ls_shift/su_mean 0.000
_refine_ls_structure_factor_coef Fsqd
_refine_ls_weighting_details 'calc w=1/[\s^2^(Fo^2^)+(0.0708P)^2^+0.0000P] where P=(Fo^2^+2Fc^2^)/3'
_refine_ls_weighting_scheme calc
_refine_ls_wR_factor_gt 0.1294
_refine_ls_wR_factor_ref 0.1360
_reflns_number_gt 3113
_reflns_number_total 3351
_reflns_threshold_expression >2sigma(I)
_cod_data_source_file c2cc30712j.txt
_cod_data_source_block phth3
_cod_depositor_comments
;
The following automatic conversions were performed:

'_exptl_crystal_density_meas' value 'not measured' was changed to '?'
- the value is perceived as not measured.

Automatic conversion script
Id: cif_fix_values 3008 2015-01-20 13:52:24Z robertas 
;
_cod_original_sg_symbol_H-M P4(3)2(1)2
_cod_database_code 7107581

loop_
_symmetry_equiv_pos_as_xyz
'x, y, z'
'-x, -y, z+1/2'
'-y+1/2, x+1/2, z+3/4'
'y+1/2, -x+1/2, z+1/4'
'-x+1/2, y+1/2, -z+3/4'
'x+1/2, -y+1/2, -z+1/4'
'y, x, -z'
'-y, -x, -z+1/2'

loop_
_atom_site_label
_atom_site_type_symbol
_atom_site_fract_x
_atom_site_fract_y
_atom_site_fract_z
_atom_site_U_iso_or_equiv
_atom_site_adp_type
_atom_site_occupancy
_atom_site_symmetry_multiplicity
_atom_site_calc_flag
_atom_site_refinement_flags
N2 N 0.36564(8) 0.44539(8) 0.08502(10) 0.0261(3) Uani 1 1 d .
C3 C 0.33266(9) 0.37629(9) 0.04173(12) 0.0222(3) Uani 1 1 d .
C9 C 0.18718(9) 0.32195(9) 0.01682(13) 0.0241(3) Uani 1 1 d .
O1 O 0.01536(8) 0.29595(11) 0.20122(12) 0.0491(4) Uani 1 1 d .
C4 C 0.25016(9) 0.35143(9) 0.08437(12) 0.0233(3) Uani 1 1 d .
C2 C 0.43682(10) 0.47477(9) 0.04429(14) 0.0281(3) Uani 1 1 d .
C8 C 0.10859(9) 0.30224(10) 0.05565(13) 0.0272(3) Uani 1 1 d .
C5 C 0.23407(10) 0.36048(10) 0.19373(13) 0.0268(3) Uani 1 1 d .
C6 C 0.15678(10) 0.34065(10) 0.23800(14) 0.0305(4) Uani 1 1 d .
C15 C 0.07300(12) 0.25651(14) -0.13493(14) 0.0426(5) Uani 1 1 d .
H15A H 0.0978 0.3069 -0.1623 0.064 Uiso 1 1 calc R
H15B H 0.0279 0.2397 -0.1810 0.064 Uiso 1 1 calc R
H15C H 0.1144 0.2131 -0.1325 0.064 Uiso 1 1 calc R
C14 C 0.03927(10) 0.27241(12) -0.02116(14) 0.0366(4) Uani 1 1 d .
C7 C 0.09436(9) 0.31311(11) 0.16631(14) 0.0311(4) Uani 1 1 d .
C10 C 0.14153(12) 0.34832(13) 0.35991(14) 0.0429(5) Uani 1 1 d .
C13 C 0.11724(16) 0.26441(16) 0.40819(17) 0.0550(6) Uani 1 1 d .
H13A H 0.1077 0.2709 0.4839 0.083 Uiso 1 1 calc R
H13B H 0.1616 0.2249 0.3968 0.083 Uiso 1 1 calc R
H13C H 0.0671 0.2444 0.3743 0.083 Uiso 1 1 calc R
N1 N 0.50111(14) 0.60611(12) 0.13182(19) 0.0649(6) Uani 1 1 d .
C1 C 0.47225(12) 0.54852(11) 0.09401(15) 0.0396(4) Uani 1 1 d .
C11 C 0.22162(17) 0.3748(2) 0.41784(17) 0.0772(10) Uani 1 1 d .
H11A H 0.2396 0.4281 0.3910 0.116 Uiso 1 1 calc R
H11B H 0.2645 0.3340 0.4053 0.116 Uiso 1 1 calc R
H11C H 0.2110 0.3790 0.4936 0.116 Uiso 1 1 calc R
C17 C 0.00092(17) 0.18977(17) 0.0178(2) 0.0648(7) Uani 1 1 d .
H17A H -0.0419 0.1723 -0.0314 0.097 Uiso 1 1 calc R
H17B H -0.0230 0.1976 0.0879 0.097 Uiso 1 1 calc R
H17C H 0.0437 0.1477 0.0214 0.097 Uiso 1 1 calc R
C16 C -0.02833(14) 0.34041(18) -0.0284(2) 0.0660(7) Uani 1 1 d .
H16A H -0.0037 0.3916 -0.0534 0.099 Uiso 1 1 calc R
H16B H -0.0525 0.3492 0.0414 0.099 Uiso 1 1 calc R
H16C H -0.0711 0.3230 -0.0777 0.099 Uiso 1 1 calc R
C12 C 0.0744(2) 0.41493(18) 0.3844(2) 0.0788(9) Uani 1 1 d .
H12A H 0.0909 0.4674 0.3534 0.118 Uiso 1 1 calc R
H12B H 0.0687 0.4211 0.4608 0.118 Uiso 1 1 calc R
H12C H 0.0219 0.3977 0.3542 0.118 Uiso 1 1 calc R
H2 H 0.1984(11) 0.3204(10) -0.0570(15) 0.021(4) Uiso 1 1 d .
H3 H 0.2756(11) 0.3815(10) 0.2345(14) 0.024(4) Uiso 1 1 d .
H1 H 0.011(2) 0.315(2) 0.267(3) 0.096(11) Uiso 1 1 d .

loop_
_atom_site_aniso_label
_atom_site_aniso_U_11
_atom_site_aniso_U_22
_atom_site_aniso_U_33
_atom_site_aniso_U_23
_atom_site_aniso_U_13
_atom_site_aniso_U_12
N2 0.0242(6) 0.0217(6) 0.0324(7) -0.0010(5) -0.0014(5) -0.0013(5)
C3 0.0220(7) 0.0199(7) 0.0246(7) 0.0021(6) -0.0031(6) 0.0013(5)
C9 0.0250(8) 0.0222(7) 0.0250(8) 0.0012(6) 0.0008(6) 0.0003(6)
O1 0.0282(7) 0.0829(11) 0.0362(7) 0.0009(7) 0.0066(6) -0.0147(6)
C4 0.0223(7) 0.0189(7) 0.0285(8) -0.0001(6) 0.0007(6) -0.0003(5)
C2 0.0265(8) 0.0221(7) 0.0358(8) 0.0020(6) -0.0039(7) -0.0022(6)
C8 0.0221(8) 0.0265(8) 0.0329(8) 0.0018(7) -0.0035(6) -0.0009(6)
C5 0.0273(8) 0.0252(8) 0.0280(8) -0.0010(6) -0.0011(6) -0.0050(6)
C6 0.0342(9) 0.0294(8) 0.0280(8) -0.0021(6) 0.0049(7) -0.0049(6)
C15 0.0338(9) 0.0595(12) 0.0346(9) -0.0043(9) -0.0060(8) -0.0122(8)
C14 0.0236(8) 0.0528(11) 0.0335(9) 0.0007(8) -0.0036(7) -0.0079(7)
C7 0.0233(8) 0.0350(9) 0.0350(9) 0.0027(7) 0.0044(6) -0.0034(6)
C10 0.0473(10) 0.0525(11) 0.0289(9) -0.0074(8) 0.0094(8) -0.0175(9)
C13 0.0623(14) 0.0670(14) 0.0358(10) 0.0096(10) -0.0038(10) -0.0241(12)
N1 0.0715(14) 0.0465(11) 0.0768(14) -0.0149(10) 0.0003(11) -0.0303(9)
C1 0.0391(10) 0.0328(9) 0.0470(11) -0.0028(8) 0.0034(8) -0.0102(7)
C11 0.0781(18) 0.123(2) 0.0307(10) -0.0230(13) 0.0113(11) -0.0604(17)
C17 0.0640(15) 0.0776(17) 0.0530(13) -0.0017(12) -0.0001(11) -0.0460(12)
C16 0.0363(11) 0.104(2) 0.0575(14) -0.0109(13) -0.0137(10) 0.0227(12)
C12 0.112(2) 0.0723(17) 0.0522(14) -0.0067(13) 0.0432(15) 0.0112(16)

loop_
_atom_type_symbol
_atom_type_description
_atom_type_scat_dispersion_real
_atom_type_scat_dispersion_imag
_atom_type_scat_source
C C 0.0033 0.0016 'International Tables Vol C Tables 4.2.6.8 and 6.1.1.4'
H H 0.0000 0.0000 'International Tables Vol C Tables 4.2.6.8 and 6.1.1.4'
N N 0.0061 0.0033 'International Tables Vol C Tables 4.2.6.8 and 6.1.1.4'
O O 0.0106 0.0060 'International Tables Vol C Tables 4.2.6.8 and 6.1.1.4'

loop_
_geom_angle_atom_site_label_1
_geom_angle_atom_site_label_2
_geom_angle_atom_site_label_3
_geom_angle
_geom_angle_site_symmetry_1
_geom_angle_site_symmetry_3
C2 N2 C3 118.38(13) . .
N2 C3 C3 120.15(8) . 7
N2 C3 C4 115.47(13) . .
C3 C3 C4 124.37(8) 7 .
C8 C9 C4 121.55(15) . .
C5 C4 C9 119.39(14) . .
C5 C4 C3 119.22(14) . .
C9 C4 C3 121.35(14) . .
N2 C2 C2 121.22(9) . 7
N2 C2 C1 117.37(15) . .
C2 C2 C1 121.40(10) 7 .
C9 C8 C7 117.44(14) . .
C9 C8 C14 120.56(14) . .
C7 C8 C14 121.97(14) . .
C6 C5 C4 121.86(15) . .
C5 C6 C7 116.78(15) . .
C5 C6 C10 120.84(15) . .
C7 C6 C10 122.39(15) . .
C16 C14 C17 110.29(19) . .
C16 C14 C15 108.09(17) . .
C17 C14 C15 106.79(17) . .
C16 C14 C8 108.90(16) . .
C17 C14 C8 110.99(16) . .
C15 C14 C8 111.73(14) . .
O1 C7 C8 115.89(15) . .
O1 C7 C6 121.17(16) . .
C8 C7 C6 122.93(14) . .
C13 C10 C11 105.8(2) . .
C13 C10 C12 110.72(19) . .
C11 C10 C12 107.4(2) . .
C13 C10 C6 111.03(16) . .
C11 C10 C6 110.69(15) . .
C12 C10 C6 111.06(18) . .
N1 C1 C2 178.9(2) . .

loop_
_geom_bond_atom_site_label_1
_geom_bond_atom_site_label_2
_geom_bond_distance
_geom_bond_site_symmetry_2
N2 C2 1.332(2) .
N2 C3 1.3377(19) .
C3 C3 1.432(3) 7
C3 C4 1.477(2) .
C9 C8 1.383(2) .
C9 C4 1.394(2) .
O1 C7 1.364(2) .
C4 C5 1.392(2) .
C2 C2 1.397(3) 7
C2 C1 1.447(2) .
C8 C7 1.406(2) .
C8 C14 1.539(2) .
C5 C6 1.390(2) .
C6 C7 1.409(2) .
C6 C10 1.541(2) .
C15 C14 1.536(2) .
C14 C16 1.536(3) .
C14 C17 1.536(3) .
C10 C13 1.521(3) .
C10 C11 1.530(3) .
C10 C12 1.542(3) .
N1 C1 1.133(2) .
